data_2002500
loop_
_publ_author_name
'Mueller-Buschbaum, Hk'
'Tomaszewska, A'

_publ_section_title
;
Das erste Uebergangsmetall-Oxocuprat(II) mit Ca Cu2 O3-Struktur. Zur
Kenntnis von Co Cu2 O3 und Ca(1-x) Co(x) Cu2 O3 (x = 0,55)
;
_journal_name_full
;
Zeitschrift fuer Kristallographie (149,1979-)
;
_journal_page_first 121
_journal_page_last 127
_journal_volume 196
_journal_year 1991
_chemical_formula_structural 'Co Cu2 O3'
_chemical_formula_sum 'Co Cu2 O3'
_chemical_name_systematic 'Cobalt dicopper oxide'
_space_group_IT_number 59
_symmetry_cell_setting orthorhombic
_symmetry_space_group_name_Hall '-P 2ab 2a'
_symmetry_space_group_name_H-M 'P m m n :2'
_cell_angle_alpha 90
_cell_angle_beta 90
_cell_angle_gamma 90
_cell_formula_units_Z 2
_cell_length_a 9.4085(66)
_cell_length_b 3.9801(19)
_cell_length_c 3.1980(8)
_cell_volume 119.8
_refine_ls_R_factor_all 0.045
_cod_original_sg_symbol_H-M 'P m m n Z'
_cod_database_code 2002500

loop_
_symmetry_equiv_pos_as_xyz
x,y,z
1/2-x,y,z
x,1/2-y,z
1/2-x,1/2-y,z
-x,-y,-z
1/2+x,-y,-z
-x,1/2+y,-z
1/2+x,1/2+y,-z

loop_
_atom_site_aniso_label
_atom_site_aniso_B_11
_atom_site_aniso_B_12
_atom_site_aniso_B_13
_atom_site_aniso_B_22
_atom_site_aniso_B_23
_atom_site_aniso_B_33
Co1 0.75(11) 0. 0. 0.46(9) 0. 0.36(7)
Cu1 0.59(5) 0. 0.23(7) 0.30(4) 0. 1.08(4)

loop_
_atom_site_label
_atom_site_type_symbol
_atom_site_symmetry_multiplicity
_atom_site_Wyckoff_symbol
_atom_site_fract_x
_atom_site_fract_y
_atom_site_fract_z
_atom_site_occupancy
_atom_site_attached_hydrogens
_atom_site_calc_flag
Co1 Co2+ 2 a 0.25 0.25 0.3432(11) 1. 0 d
Cu1 Cu2+ 4 f 0.0843(4) 0.75 0.8067(8) 1. 0 d
O1 O2- 2 b 0.25 0.75 0.437(4) 1. 0 d
O2 O2- 4 f 0.090(1) 0.25 0.866(3) 1. 0 d

loop_
_atom_type_symbol
_atom_type_oxidation_number
Co2+ 2.000
Cu2+ 2.000
O2- -2.000
